data_7026030
loop_
_publ_author_name
'Lin, Po-Heng'
'Gorelsky, Serge'
'Savard, Didier'
'Burchell, Tara J.'
'Wernsdorfer, Wolfgang'
'Cl\'erac, Rodolphe'
'Murugesu, Muralee'

_publ_section_title
;
 Synthesis, characterisation and computational studies on a novel
 one-dimensional arrangement of Schiff-base Mn3 single-molecule magnet.
;
_journal_issue 33
_journal_name_full 'Dalton transactions (Cambridge, England : 2003)'
_journal_page_first 7650
_journal_page_last 7658
_journal_paper_doi 10.1039/c0dt00143k
_journal_volume 39
_journal_year 2010
_chemical_formula_sum 'C33 H40 Cl2 Mn3 N6 O11'
_chemical_formula_weight 932.43
_chemical_name_systematic
;
?
;
_space_group_IT_number 2
_symmetry_cell_setting triclinic
_symmetry_space_group_name_Hall '-P 1'
_symmetry_space_group_name_H-M 'P -1'
_atom_sites_solution_hydrogens geom
_atom_sites_solution_primary direct
_atom_sites_solution_secondary difmap
_audit_creation_method SHELXL-97
_cell_angle_alpha 114.964(11)
_cell_angle_beta 108.935(11)
_cell_angle_gamma 98.289(2)
_cell_formula_units_Z 1
_cell_length_a 10.0173(18)
_cell_length_b 10.2552(18)
_cell_length_c 11.2365(13)
_cell_measurement_reflns_used 4035
_cell_measurement_temperature 200(2)
_cell_measurement_theta_max 26.35
_cell_measurement_theta_min 2.57
_cell_volume 935.1(3)
_computing_cell_refinement 'Bruker SMART'
_computing_data_collection 'Bruker SMART'
_computing_data_reduction 'Bruker SAINT'
_computing_molecular_graphics 'Bruker SHELXTL'
_computing_publication_material 'Bruker SHELXTL'
_computing_structure_refinement 'SHELXL-97 (Sheldrick, 1997)'
_computing_structure_solution 'SHELXS-97 (Sheldrick, 1990)'
_diffrn_ambient_temperature 200(2)
_diffrn_measured_fraction_theta_full 0.985
_diffrn_measured_fraction_theta_max 0.985
_diffrn_measurement_device_type 'CCD area detector'
_diffrn_measurement_method 'phi and omega scans'
_diffrn_radiation_monochromator graphite
_diffrn_radiation_source 'fine-focus sealed tube'
_diffrn_radiation_type MoK\a
_diffrn_radiation_wavelength 0.71073
_diffrn_reflns_av_R_equivalents 0.0687
_diffrn_reflns_av_sigmaI/netI 0.1035
_diffrn_reflns_limit_h_max 12
_diffrn_reflns_limit_h_min -12
_diffrn_reflns_limit_k_max 12
_diffrn_reflns_limit_k_min -12
_diffrn_reflns_limit_l_max 13
_diffrn_reflns_limit_l_min -13
_diffrn_reflns_number 8871
_diffrn_reflns_theta_full 25.35
_diffrn_reflns_theta_max 25.35
_diffrn_reflns_theta_min 2.27
_exptl_absorpt_coefficient_mu 1.208
_exptl_absorpt_correction_T_max 0.7942
_exptl_absorpt_correction_T_min 0.6437
_exptl_absorpt_correction_type multi-scan
_exptl_absorpt_process_details SADABS
_exptl_crystal_colour brown
_exptl_crystal_density_diffrn 1.656
_exptl_crystal_density_meas ?
_exptl_crystal_density_method 'not measured'
_exptl_crystal_description needle
_exptl_crystal_F_000 477
_exptl_crystal_size_max 0.40
_exptl_crystal_size_mid 0.20
_exptl_crystal_size_min 0.20
_refine_diff_density_max 0.774
_refine_diff_density_min -0.588
_refine_diff_density_rms 0.115
_refine_ls_extinction_method none
_refine_ls_goodness_of_fit_ref 1.016
_refine_ls_hydrogen_treatment constr
_refine_ls_matrix_type full
_refine_ls_number_parameters 253
_refine_ls_number_reflns 3372
_refine_ls_number_restraints 1
_refine_ls_restrained_S_all 1.017
_refine_ls_R_factor_all 0.1097
_refine_ls_R_factor_gt 0.0604
_refine_ls_shift/su_max 0.000
_refine_ls_shift/su_mean 0.000
_refine_ls_structure_factor_coef Fsqd
_refine_ls_weighting_details 'calc w=1/[\s^2^(Fo^2^)+(0.0764P)^2^+0.0000P] where P=(Fo^2^+2Fc^2^)/3'
_refine_ls_weighting_scheme calc
_refine_ls_wR_factor_gt 0.1383
_refine_ls_wR_factor_ref 0.1584
_reflns_number_gt 2154
_reflns_number_total 3372
_reflns_threshold_expression >2sigma(I)
_cod_data_source_file c0dt00143k.txt
_cod_data_source_block 08194_pl2149
_cod_depositor_comments
;
The following automatic conversions were performed:

'_symmetry_cell_setting' value 'Triclinic' changed to 'triclinic'
according to /home/saulius/struct/CIF-dictionaries/cif_core.dic
dictionary named 'cif_core.dic' version 2.4.2 from 2011-04-26.

Automatic conversion script
Id: cif_fix_values 1891 2012-01-12 08:04:46Z andrius 

The following automatic conversions were performed:

'_exptl_crystal_density_meas' value 'n/a' was changed to '?' - the
value is perceived as not measured.

Automatic conversion script
Id: cif_fix_values 3008 2015-01-20 13:52:24Z robertas 
;
_cod_original_sg_symbol_H-M P-1
_cod_database_code 7026030

loop_
_symmetry_equiv_pos_as_xyz
'x, y, z'
'-x, -y, -z'

loop_
_atom_site_label
_atom_site_type_symbol
_atom_site_fract_x
_atom_site_fract_y
_atom_site_fract_z
_atom_site_U_iso_or_equiv
_atom_site_adp_type
_atom_site_occupancy
_atom_site_symmetry_multiplicity
_atom_site_calc_flag
_atom_site_refinement_flags
_atom_site_disorder_assembly
_atom_site_disorder_group
Mn1 Mn 0.5000 0.0000 0.5000 0.0217(3) Uani 1 2 d S . .
Mn2 Mn 0.28087(10) 0.18736(9) 0.63208(9) 0.0249(3) Uani 1 1 d . . .
Cl1 Cl 0.56948(16) 0.21371(14) 0.75759(14) 0.0272(4) Uani 1 1 d . . .
N3 N 0.5612(5) 0.1778(5) 0.4318(5) 0.0245(11) Uani 1 1 d . . .
N2 N 0.6504(6) 0.4897(5) 0.1974(5) 0.0310(12) Uani 1 1 d . . .
N1 N 0.6859(5) 0.6243(5) 0.1925(5) 0.0268(12) Uani 1 1 d . . .
O3 O 0.6802(4) 0.6643(4) 0.4248(4) 0.0277(9) Uani 1 1 d . . .
O2 O 0.7761(4) 0.9325(4) 0.2904(4) 0.0296(10) Uani 1 1 d . . .
O1 O 0.8588(5) 1.1476(4) 0.2383(5) 0.0466(12) Uani 1 1 d . . .
O4 O 0.2806(4) 0.0266(4) 0.4673(4) 0.0222(9) Uani 1 1 d . . .
O5 O 0.0322(4) 0.1672(4) 0.5345(4) 0.0382(11) Uani 1 1 d . . .
H5A H -0.0370 0.0697 0.4590 0.046 Uiso 1 1 calc R . .
C12 C 0.5485(7) 0.1444(6) 0.2986(7) 0.0346(16) Uani 1 1 d . . .
H12 H 0.5169 0.0400 0.2273 0.041 Uiso 1 1 calc R . .
C11 C 0.5778(7) 0.2496(6) 0.2582(7) 0.0344(15) Uani 1 1 d . . .
H11 H 0.5656 0.2180 0.1617 0.041 Uiso 1 1 calc R . .
C10 C 0.6256(6) 0.4036(6) 0.3600(6) 0.0284(14) Uani 1 1 d . . .
C14 C 0.6444(7) 0.4409(6) 0.4991(6) 0.0322(15) Uani 1 1 d . . .
H14 H 0.6788 0.5444 0.5734 0.039 Uiso 1 1 calc R . .
C13 C 0.6128(7) 0.3262(6) 0.5279(7) 0.0325(15) Uani 1 1 d . . .
H13 H 0.6290 0.3550 0.6249 0.039 Uiso 1 1 calc R . .
C9 C 0.6527(6) 0.5249(6) 0.3235(6) 0.0246(13) Uani 1 1 d . . .
C8 C 0.6901(6) 0.6106(6) 0.0742(6) 0.0304(14) Uani 1 1 d . . .
H8 H 0.6642 0.5108 -0.0040 0.036 Uiso 1 1 calc R . .
C6 C 0.7314(7) 0.7367(6) 0.0533(6) 0.0312(15) Uani 1 1 d . . .
C5 C 0.7364(8) 0.7002(7) -0.0828(7) 0.0431(17) Uani 1 1 d . . .
H5 H 0.7101 0.5970 -0.1548 0.052 Uiso 1 1 calc R . .
C4 C 0.7787(8) 0.8128(8) -0.1082(7) 0.0494(19) Uani 1 1 d . . .
H4 H 0.7823 0.7883 -0.1984 0.059 Uiso 1 1 calc R . .
C3 C 0.8170(8) 0.9639(8) -0.0048(7) 0.0466(18) Uani 1 1 d . . .
H3 H 0.8443 1.0418 -0.0254 0.056 Uiso 1 1 calc R . .
C2 C 0.8156(7) 1.0016(7) 0.1269(7) 0.0366(16) Uani 1 1 d . . .
C7 C 0.7708(6) 0.8865(6) 0.1580(6) 0.0290(14) Uani 1 1 d . . .
C1 C 0.8983(10) 1.2686(8) 0.2109(9) 0.067(2) Uani 1 1 d . . .
H1C H 0.9266 1.3667 0.2984 0.101 Uiso 1 1 calc R . .
H1A H 0.8127 1.2592 0.1306 0.101 Uiso 1 1 calc R . .
H1B H 0.9826 1.2628 0.1851 0.101 Uiso 1 1 calc R . .
C15 C 0.1765(7) -0.0110(7) 0.3260(6) 0.0372(16) Uani 1 1 d . . .
H15A H 0.0806 -0.0812 0.2991 0.056 Uiso 1 1 calc R . .
H15B H 0.2154 -0.0595 0.2549 0.056 Uiso 1 1 calc R . .
H15C H 0.1622 0.0821 0.3273 0.056 Uiso 1 1 calc R . .
C16 C -0.0248(8) 0.2895(8) 0.5788(8) 0.060(2) Uani 1 1 d . . .
H16A H -0.1317 0.2491 0.5506 0.089 Uiso 1 1 calc R . .
H16B H -0.0099 0.3483 0.5317 0.089 Uiso 1 1 calc R . .
H16C H 0.0280 0.3555 0.6846 0.089 Uiso 1 1 calc R . .
O6 O 0.972(2) 0.478(3) -0.0544(19) 0.161(8) Uiso 0.50 1 d PD A -1
H6 H 1.0266 0.5694 -0.0019 0.241 Uiso 0.50 1 calc PR A -1
C17 C 0.919(3) 0.428(3) 0.031(3) 0.143(10) Uiso 0.50 1 d PD A -1
H17A H 0.9886 0.4928 0.1345 0.214 Uiso 0.50 1 calc PR A -1
H17B H 0.9143 0.3221 0.0003 0.214 Uiso 0.50 1 calc PR A -1
H17C H 0.8199 0.4368 0.0170 0.214 Uiso 0.50 1 calc PR A -1

loop_
_atom_site_aniso_label
_atom_site_aniso_U_11
_atom_site_aniso_U_22
_atom_site_aniso_U_33
_atom_site_aniso_U_23
_atom_site_aniso_U_13
_atom_site_aniso_U_12
Mn1 0.0300(7) 0.0135(6) 0.0270(7) 0.0101(5) 0.0171(6) 0.0101(5)
Mn2 0.0353(6) 0.0154(4) 0.0302(5) 0.0124(4) 0.0193(4) 0.0094(4)
Cl1 0.0368(9) 0.0159(7) 0.0274(8) 0.0080(6) 0.0166(7) 0.0073(6)
N3 0.025(3) 0.020(2) 0.032(3) 0.014(2) 0.015(2) 0.008(2)
N2 0.042(3) 0.017(2) 0.037(3) 0.016(2) 0.017(2) 0.009(2)
N1 0.035(3) 0.018(2) 0.034(3) 0.014(2) 0.020(2) 0.009(2)
O3 0.037(2) 0.0174(19) 0.034(2) 0.0153(18) 0.0187(19) 0.0090(17)
O2 0.043(3) 0.021(2) 0.033(2) 0.0146(18) 0.023(2) 0.0115(18)
O1 0.072(3) 0.024(2) 0.058(3) 0.024(2) 0.038(3) 0.018(2)
O4 0.026(2) 0.0185(19) 0.022(2) 0.0101(16) 0.0101(17) 0.0088(16)
O5 0.034(2) 0.026(2) 0.048(3) 0.014(2) 0.016(2) 0.0098(19)
C12 0.046(4) 0.015(3) 0.039(4) 0.006(3) 0.024(3) 0.007(3)
C11 0.047(4) 0.025(3) 0.034(3) 0.012(3) 0.024(3) 0.011(3)
C10 0.030(3) 0.023(3) 0.039(4) 0.016(3) 0.020(3) 0.012(3)
C14 0.043(4) 0.018(3) 0.035(3) 0.012(3) 0.019(3) 0.008(3)
C13 0.039(4) 0.027(3) 0.038(4) 0.016(3) 0.023(3) 0.013(3)
C9 0.025(3) 0.018(3) 0.033(3) 0.010(3) 0.016(3) 0.011(2)
C8 0.034(4) 0.026(3) 0.031(3) 0.012(3) 0.017(3) 0.009(3)
C6 0.033(4) 0.030(3) 0.033(3) 0.018(3) 0.015(3) 0.008(3)
C5 0.058(5) 0.038(4) 0.036(4) 0.018(3) 0.025(3) 0.011(3)
C4 0.065(5) 0.052(4) 0.037(4) 0.024(4) 0.028(4) 0.017(4)
C3 0.057(5) 0.046(4) 0.051(4) 0.034(4) 0.029(4) 0.012(4)
C2 0.038(4) 0.035(4) 0.043(4) 0.024(3) 0.019(3) 0.011(3)
C7 0.027(3) 0.030(3) 0.032(3) 0.015(3) 0.015(3) 0.010(3)
C1 0.097(7) 0.039(4) 0.102(7) 0.048(5) 0.066(6) 0.025(4)
C15 0.044(4) 0.033(3) 0.036(4) 0.016(3) 0.019(3) 0.016(3)
C16 0.039(4) 0.039(4) 0.077(6) 0.015(4) 0.015(4) 0.016(3)

loop_
_atom_type_symbol
_atom_type_description
_atom_type_scat_dispersion_real
_atom_type_scat_dispersion_imag
_atom_type_scat_source
C C 0.0033 0.0016 'International Tables Vol C Tables 4.2.6.8 and 6.1.1.4'
H H 0.0000 0.0000 'International Tables Vol C Tables 4.2.6.8 and 6.1.1.4'
Cl Cl 0.1484 0.1585 'International Tables Vol C Tables 4.2.6.8 and 6.1.1.4'
Mn Mn 0.3368 0.7283 'International Tables Vol C Tables 4.2.6.8 and 6.1.1.4'
N N 0.0061 0.0033 'International Tables Vol C Tables 4.2.6.8 and 6.1.1.4'
O O 0.0106 0.0060 'International Tables Vol C Tables 4.2.6.8 and 6.1.1.4'

loop_
_geom_angle_atom_site_label_1
_geom_angle_atom_site_label_2
_geom_angle_atom_site_label_3
_geom_angle
_geom_angle_site_symmetry_1
_geom_angle_site_symmetry_3
O4 Mn1 O4 180.0 . 2_656
O4 Mn1 N3 91.33(14) . .
O4 Mn1 N3 88.67(14) 2_656 .
O4 Mn1 N3 88.67(14) . 2_656
O4 Mn1 N3 91.33(14) 2_656 2_656
N3 Mn1 N3 180.00(18) . 2_656
O4 Mn1 Cl1 81.51(10) . .
O4 Mn1 Cl1 98.49(10) 2_656 .
N3 Mn1 Cl1 90.90(11) . .
N3 Mn1 Cl1 89.10(11) 2_656 .
O4 Mn1 Cl1 98.49(10) . 2_656
O4 Mn1 Cl1 81.51(10) 2_656 2_656
N3 Mn1 Cl1 89.10(11) . 2_656
N3 Mn1 Cl1 90.90(11) 2_656 2_656
Cl1 Mn1 Cl1 180.0 . 2_656
O4 Mn2 O2 96.66(15) . 2_666
O4 Mn2 O3 94.04(16) . 2_666
O2 Mn2 O3 168.11(17) 2_666 2_666
O4 Mn2 N1 169.94(17) . 2_666
O2 Mn2 N1 90.71(17) 2_666 2_666
O3 Mn2 N1 79.34(17) 2_666 2_666
O4 Mn2 O5 98.39(15) . .
O2 Mn2 O5 86.47(16) 2_666 .
O3 Mn2 O5 86.84(16) 2_666 .
N1 Mn2 O5 88.86(17) 2_666 .
O4 Mn2 Cl1 83.74(12) . .
O2 Mn2 Cl1 91.61(13) 2_666 .
O3 Mn2 Cl1 94.72(12) 2_666 .
N1 Mn2 Cl1 89.23(15) 2_666 .
O5 Mn2 Cl1 177.28(11) . .
Mn1 Cl1 Mn2 81.00(4) . .
C13 N3 C12 114.3(5) . .
C13 N3 Mn1 120.3(4) . .
C12 N3 Mn1 125.4(3) . .
C9 N2 N1 108.4(4) . .
C8 N1 N2 116.8(5) . .
C8 N1 Mn2 127.8(4) . 2_666
N2 N1 Mn2 115.3(3) . 2_666
C9 O3 Mn2 112.9(3) . 2_666
C7 O2 Mn2 128.8(3) . 2_666
C2 O1 C1 117.4(5) . .
C15 O4 Mn2 118.6(3) . .
C15 O4 Mn1 119.8(3) . .
Mn2 O4 Mn1 113.56(16) . .
C16 O5 Mn2 124.9(4) . .
C16 O5 H5A 117.6 . .
Mn2 O5 H5A 117.6 . .
N3 C12 C11 124.8(5) . .
N3 C12 H12 117.6 . .
C11 C12 H12 117.6 . .
C12 C11 C10 119.2(5) . .
C12 C11 H11 120.4 . .
C10 C11 H11 120.4 . .
C14 C10 C11 117.0(5) . .
C14 C10 C9 120.2(5) . .
C11 C10 C9 122.7(5) . .
C13 C14 C10 118.9(5) . .
C13 C14 H14 120.6 . .
C10 C14 H14 120.6 . .
N3 C13 C14 125.7(6) . .
N3 C13 H13 117.2 . .
C14 C13 H13 117.2 . .
N2 C9 O3 124.0(5) . .
N2 C9 C10 119.5(5) . .
O3 C9 C10 116.5(5) . .
N1 C8 C6 124.1(5) . .
N1 C8 H8 117.9 . .
C6 C8 H8 117.9 . .
C7 C6 C5 120.1(5) . .
C7 C6 C8 123.5(5) . .
C5 C6 C8 116.4(5) . .
C4 C5 C6 119.7(6) . .
C4 C5 H5 120.2 . .
C6 C5 H5 120.2 . .
C5 C4 C3 120.9(6) . .
C5 C4 H4 119.5 . .
C3 C4 H4 119.5 . .
C2 C3 C4 120.4(6) . .
C2 C3 H3 119.8 . .
C4 C3 H3 119.8 . .
C3 C2 O1 124.6(6) . .
C3 C2 C7 120.5(6) . .
O1 C2 C7 114.9(5) . .
O2 C7 C6 124.7(5) . .
O2 C7 C2 117.0(5) . .
C6 C7 C2 118.3(5) . .
O1 C1 H1C 109.5 . .
O1 C1 H1A 109.5 . .
H1C C1 H1A 109.5 . .
O1 C1 H1B 109.5 . .
H1C C1 H1B 109.5 . .
H1A C1 H1B 109.5 . .
O4 C15 H15A 109.5 . .
O4 C15 H15B 109.5 . .
H15A C15 H15B 109.5 . .
O4 C15 H15C 109.5 . .
H15A C15 H15C 109.5 . .
H15B C15 H15C 109.5 . .
O5 C16 H16A 109.5 . .
O5 C16 H16B 109.5 . .
H16A C16 H16B 109.5 . .
O5 C16 H16C 109.5 . .
H16A C16 H16C 109.5 . .
H16B C16 H16C 109.5 . .
C17 O6 H6 109.5 . .
O6 C17 H17A 109.5 . .
O6 C17 H17B 109.5 . .
H17A C17 H17B 109.5 . .
O6 C17 H17C 109.5 . .
H17A C17 H17C 109.5 . .
H17B C17 H17C 109.5 . .

loop_
_geom_bond_atom_site_label_1
_geom_bond_atom_site_label_2
_geom_bond_distance
_geom_bond_site_symmetry_2
Mn1 O4 2.185(4) .
Mn1 O4 2.185(4) 2_656
Mn1 N3 2.334(4) .
Mn1 N3 2.334(4) 2_656
Mn1 Cl1 2.5619(14) .
Mn1 Cl1 2.5620(14) 2_656
Mn2 O4 1.888(4) .
Mn2 O2 1.903(4) 2_666
Mn2 O3 1.920(4) 2_666
Mn2 N1 1.975(4) 2_666
Mn2 O5 2.310(4) .
Mn2 Cl1 2.6884(18) .
N3 C13 1.332(7) .
N3 C12 1.343(7) .
N2 C9 1.297(7) .
N2 N1 1.404(6) .
N1 C8 1.293(7) .
N1 Mn2 1.975(4) 2_666
O3 C9 1.313(6) .
O3 Mn2 1.920(4) 2_666
O2 C7 1.337(7) .
O2 Mn2 1.903(4) 2_666
O1 C2 1.369(7) .
O1 C1 1.432(7) .
O4 C15 1.432(7) .
O5 C16 1.417(8) .
O5 H5A 0.9500 .
C12 C11 1.366(8) .
C12 H12 0.9500 .
C11 C10 1.390(8) .
C11 H11 0.9500 .
C10 C14 1.381(8) .
C10 C9 1.482(7) .
C14 C13 1.367(8) .
C14 H14 0.9500 .
C13 H13 0.9500 .
C8 C6 1.436(8) .
C8 H8 0.9500 .
C6 C7 1.378(8) .
C6 C5 1.434(8) .
C5 C4 1.345(9) .
C5 H5 0.9500 .
C4 C3 1.385(9) .
C4 H4 0.9500 .
C3 C2 1.368(9) .
C3 H3 0.9500 .
C2 C7 1.420(8) .
C1 H1C 0.9800 .
C1 H1A 0.9800 .
C1 H1B 0.9800 .
C15 H15A 0.9800 .
C15 H15B 0.9800 .
C15 H15C 0.9800 .
C16 H16A 0.9800 .
C16 H16B 0.9800 .
C16 H16C 0.9800 .
O6 C17 1.460(10) .
O6 H6 0.8400 .
C17 H17A 0.9800 .
C17 H17B 0.9800 .
C17 H17C 0.9800 .

loop_
_geom_hbond_atom_site_label_D
_geom_hbond_atom_site_label_H
_geom_hbond_atom_site_label_A
_geom_hbond_distance_DH
_geom_hbond_distance_HA
_geom_hbond_distance_DA
_geom_hbond_angle_DHA
_geom_hbond_site_symmetry_A
O5 H5A O2 0.95 1.94 2.824(5) 154.0 1_445
O5 H5A O5 0.95 2.47 3.094(8) 123.4 2_556
